data_1549250
loop_
_publ_author_name
'McMahon, David P.'
'Stephenson, Andrew'
'Chong, Samantha Y.'
'Little, Marc'
'Jones, James T. A.'
'Cooper, Andrew I.'
'Day, Graeme Matthew'

_publ_section_title
;
 Computational Modelling of Solvent Effects in a Prolific Solvatomorphic
 Porous Organic Cage
;
_journal_name_full 'Faraday Discussions'
_journal_paper_doi 10.1039/C8FD00031J
_journal_year 2018
_chemical_formula_moiety '2(C48 H48 N12), 7.75(C H2 Cl2)'
_chemical_formula_sum 'C103.75 H111.5 Cl15.5 N24'
_chemical_formula_weight 2244.14
_space_group_crystal_system trigonal
_space_group_IT_number 146
_space_group_name_Hall 'R 3'
_space_group_name_H-M_alt 'R 3'
_symmetry_space_group_name_Hall 'R 3'
_symmetry_space_group_name_H-M 'R 3 :H'
_atom_sites_solution_hydrogens geom
_audit_creation_date 2016-03-11
_audit_creation_method
;
Olex2 1.2-beta
(compiled 2016.02.19 svn.r3266 for OlexSys, GUI svn.r5155)
;
_audit_update_record
;
2017-09-21 deposited with the CCDC.
2018-03-13 downloaded from the CCDC.
;
_cell_angle_alpha 90
_cell_angle_beta 90
_cell_angle_gamma 120
_cell_formula_units_Z 3
_cell_length_a 21.3987(16)
_cell_length_b 21.3987(16)
_cell_length_c 21.3164(18)
_cell_measurement_reflns_used 9925
_cell_measurement_temperature 100
_cell_measurement_theta_max 29.378
_cell_measurement_theta_min 2.323
_cell_volume 8453.2(11)
_computing_cell_refinement 'SAINT v7.68A (Bruker, 2009)'
_computing_data_reduction 'SAINT v7.68A (Bruker, 2009)'
_computing_molecular_graphics 'Olex2 (Dolomanov et al., 2009)'
_computing_publication_material 'Olex2 (Dolomanov et al., 2009)'
_computing_structure_refinement 'ShelXL (Sheldrick, 2015)'
_diffrn_ambient_temperature 100.0
_diffrn_detector 'CCD area detector'
_diffrn_detector_area_resol_mean 0.0350
_diffrn_detector_type 'Rigaku Saturn724+'
_diffrn_measured_fraction_theta_full 0.999
_diffrn_measured_fraction_theta_max 0.999
_diffrn_measurement_device 'CrystalLogic Kappa (4 circle)'
_diffrn_measurement_device_type 'Kappa Rigaku Saturn724+'
_diffrn_measurement_method 'omega rotation'
_diffrn_radiation_collimation '0.3 x 1.5 Double Pinhole'
_diffrn_radiation_monochromator Synchrotron
_diffrn_radiation_probe x-ray
_diffrn_radiation_wavelength 0.6889
_diffrn_reflns_av_R_equivalents 0.0721
_diffrn_reflns_av_unetI/netI 0.0564
_diffrn_reflns_Laue_measured_fraction_full 0.999
_diffrn_reflns_Laue_measured_fraction_max 0.999
_diffrn_reflns_limit_h_max 26
_diffrn_reflns_limit_h_min -26
_diffrn_reflns_limit_k_max 26
_diffrn_reflns_limit_k_min -26
_diffrn_reflns_limit_l_max 26
_diffrn_reflns_limit_l_min -26
_diffrn_reflns_number 30840
_diffrn_reflns_point_group_measured_fraction_full 0.966
_diffrn_reflns_point_group_measured_fraction_max 0.959
_diffrn_reflns_theta_full 24.415
_diffrn_reflns_theta_max 25.500
_diffrn_reflns_theta_min 1.411
_diffrn_source Synchrotron
_diffrn_source_type 'Undulator, I19, DLS, RAL'
_diffrn_standards_number 0
_exptl_absorpt_coefficient_mu 0.393
_exptl_absorpt_correction_T_max 0.7459
_exptl_absorpt_correction_T_min 0.5605
_exptl_absorpt_correction_type multi-scan
_exptl_absorpt_process_details
;
SADABS-2008/1 (Bruker,2008) was used for absorption correction.
wR2(int) was 0.1293 before and 0.0924 after correction.
The Ratio of minimum to maximum transmission is 0.7514.
The \l/2 correction factor is 0.0015.
;
_exptl_crystal_colour colourless
_exptl_crystal_colour_primary colourless
_exptl_crystal_density_diffrn 1.323
_exptl_crystal_description plate
_exptl_crystal_F_000 3496
_exptl_crystal_size_max 0.17
_exptl_crystal_size_mid 0.15
_exptl_crystal_size_min 0.15
_refine_diff_density_max 1.116
_refine_diff_density_min -1.354
_refine_diff_density_rms 0.145
_refine_ls_abs_structure_details
;
 Flack x determined using 2631 quotients [(I+)-(I-)]/[(I+)+(I-)]
 (Parsons, Flack and Wagner, Acta Cryst. B69 (2013) 249-259).
;
_refine_ls_abs_structure_Flack 0.33(3)
_refine_ls_extinction_method none
_refine_ls_goodness_of_fit_ref 1.065
_refine_ls_hydrogen_treatment constr
_refine_ls_matrix_type full
_refine_ls_number_parameters 471
_refine_ls_number_reflns 7407
_refine_ls_number_restraints 9
_refine_ls_restrained_S_all 1.065
_refine_ls_R_factor_all 0.0973
_refine_ls_R_factor_gt 0.0912
_refine_ls_shift/su_max 0.000
_refine_ls_shift/su_mean 0.000
_refine_ls_structure_factor_coef Fsqd
_refine_ls_weighting_details 'w=1/[\s^2^(Fo^2^)+(0.1970P)^2^+12.4680P] where P=(Fo^2^+2Fc^2^)/3'
_refine_ls_weighting_scheme calc
_refine_ls_wR_factor_gt 0.2501
_refine_ls_wR_factor_ref 0.2591
_reflns_Friedel_coverage 0.921
_reflns_Friedel_fraction_full 0.933
_reflns_Friedel_fraction_max 0.920
_reflns_number_gt 6606
_reflns_number_total 7407
_reflns_threshold_expression 'I > 2\s(I)'
_cod_data_source_file c8fd00031j5.cif
_cod_data_source_block 2_CC1_7_75_CH2Cl2_R3
_cod_original_cell_volume 8453.2(15)
_cod_original_formula_sum 'C103.75 H111.50 Cl15.50 N24'
_cod_database_code 1549250
_shelx_space_group_comment
;
The symmetry employed for this shelxl refinement is uniquely defined
by the following loop, which should always be used as a source of
symmetry information in preference to the above space-group names.
They are only intended as comments.
;
_olex2_refinement_description
;
1. Fixed Uiso
 At 1.2 times of:
  All C(H) groups, All C(H,H) groups
2. Restrained distances
 Cl10-C36 = Cl9-C36
 1.74 with sigma of 0.02
3. Uiso/Uaniso restraints and constraints
Uanis(C35) \\sim Ueq: with sigma of 0.001 and sigma for terminal atoms of 0.002
Uanis(Cl10) = Uanis(C36) = Uanis(Cl9)
4. Others
 Sof(Cl9)=Sof(Cl10)=Sof(C36)=Sof(H36A)=Sof(H36B)=0.33333*FVAR(2)
 Fixed Sof: Cl1(0.5) Cl2(0.5) C34(0.5) H34A(0.5) H34B(0.5) Cl3(0.5) Cl4(0.5)
 C35(0.5) H35A(0.5) H35B(0.5) Cl5(0.33333) H37A(0.33333) H37B(0.33333)
5.a Secondary CH2 refined with riding coordinates:
 C26(H26A,H26B), C27(H27A,H27B), C28(H28A,H28B), C32(H32A,H32B), C13(H13A,
 H13B), C14(H14A,H14B), C15(H15A,H15B), C16(H16A,H16B), C34(H34A,H34B),
 C33(H33A,H33B), C35(H35A,H35B), C37(H37A,H37B), C36(H36A,H36B)
5.b Aromatic/amide H refined with riding coordinates:
 C18(H18), C20(H20), C22(H22), C23(H23), C24(H24), C25(H25), C29(H29),
 C31(H31), C2(H2), C4(H4), C6(H6), C7(H7), C8(H8), C9(H9), C10(H10), C12(H12)
;
_shelx_shelxl_version_number 2014/7
_olex2_submission_special_instructions 'No special instructions were received'

loop_
_space_group_symop_operation_xyz
'x, y, z'
'-y, x-y, z'
'-x+y, -x, z'
'x+2/3, y+1/3, z+1/3'
'-y+2/3, x-y+1/3, z+1/3'
'-x+y+2/3, -x+1/3, z+1/3'
'x+1/3, y+2/3, z+2/3'
'-y+1/3, x-y+2/3, z+2/3'
'-x+y+1/3, -x+2/3, z+2/3'

loop_
_atom_site_label
_atom_site_type_symbol
_atom_site_fract_x
_atom_site_fract_y
_atom_site_fract_z
_atom_site_U_iso_or_equiv
_atom_site_adp_type
_atom_site_occupancy
_atom_site_site_symmetry_order
_atom_site_calc_flag
_atom_site_refinement_flags_posn
_atom_site_refinement_flags_adp
_atom_site_refinement_flags_occupancy
_atom_site_disorder_assembly
_atom_site_disorder_group
N5 N 0.3449(3) 0.4987(3) 0.1009(2) 0.0171(9) Uani 1 1 d . . . . .
N6 N 0.3835(3) 0.4415(3) 0.2124(2) 0.0184(10) Uani 1 1 d . . . . .
N7 N 0.5335(3) 0.6260(3) 0.4657(3) 0.0227(11) Uani 1 1 d . . . . .
N8 N 0.1917(3) 0.4067(3) 0.4534(2) 0.0188(10) Uani 1 1 d . . . . .
C17 C 0.3559(3) 0.4633(3) 0.3169(3) 0.0198(12) Uani 1 1 d . . . . .
C18 C 0.4267(3) 0.5155(3) 0.3332(3) 0.0209(12) Uani 1 1 d . . . . .
H18 H 0.4647 0.5299 0.3036 0.025 Uiso 1 1 calc R . . . .
C19 C 0.4412(3) 0.5462(3) 0.3928(3) 0.0210(12) Uani 1 1 d . . . . .
C20 C 0.3856(3) 0.5251(3) 0.4366(3) 0.0216(12) Uani 1 1 d . . . . .
H20 H 0.3961 0.5459 0.4773 0.026 Uiso 1 1 calc R . . . .
C21 C 0.3149(3) 0.4735(3) 0.4210(3) 0.0188(11) Uani 1 1 d . . . . .
C22 C 0.3010(3) 0.4431(3) 0.3609(3) 0.0187(11) Uani 1 1 d . . . . .
H22 H 0.2531 0.4079 0.3499 0.022 Uiso 1 1 calc R . . . .
C23 C 0.3373(3) 0.4292(3) 0.2544(3) 0.0208(12) Uani 1 1 d . . . . .
H23 H 0.2880 0.3963 0.2454 0.025 Uiso 1 1 calc R . . . .
C24 C 0.5164(3) 0.6024(3) 0.4095(3) 0.0223(12) Uani 1 1 d . . . . .
H24 H 0.5523 0.6212 0.3778 0.027 Uiso 1 1 calc R . . . .
C25 C 0.2563(3) 0.4526(3) 0.4670(3) 0.0208(12) Uani 1 1 d . . . . .
H25 H 0.2673 0.4738 0.5076 0.025 Uiso 1 1 calc R . . . .
C26 C 0.1373(3) 0.3876(3) 0.5024(3) 0.0222(12) Uani 1 1 d . . . . .
H26A H 0.1585 0.4211 0.5383 0.027 Uiso 1 1 calc R . . . .
H26B H 0.1210 0.3380 0.5175 0.027 Uiso 1 1 calc R . . . .
C27 C 0.3564(3) 0.4026(3) 0.1533(3) 0.0170(11) Uani 1 1 d . . . . .
H27A H 0.3030 0.3740 0.1545 0.020 Uiso 1 1 calc R . . . .
H27B H 0.3748 0.3688 0.1474 0.020 Uiso 1 1 calc R . . . .
C28 C 0.3804(3) 0.4553(3) 0.0988(3) 0.0183(11) Uani 1 1 d . . . . .
H28A H 0.4333 0.4875 0.1006 0.022 Uiso 1 1 calc R . . . .
H28B H 0.3685 0.4283 0.0588 0.022 Uiso 1 1 calc R . . . .
C29 C 0.3856(3) 0.5659(3) 0.1097(3) 0.0169(11) Uani 1 1 d . . . . .
H29 H 0.4358 0.5840 0.1155 0.020 Uiso 1 1 calc R . . . .
C30 C 0.3585(3) 0.6172(3) 0.1114(3) 0.0165(11) Uani 1 1 d . . . . .
C31 C 0.2833(3) 0.5929(3) 0.1112(3) 0.0183(11) Uani 1 1 d . . . . .
H31 H 0.2496 0.5426 0.1109 0.022 Uiso 1 1 calc R . . . .
C32 C 0.6081(3) 0.6818(3) 0.4763(3) 0.0243(13) Uani 1 1 d . . . . .
H32A H 0.6350 0.6931 0.4362 0.029 Uiso 1 1 calc R . . . .
H32B H 0.6309 0.6638 0.5061 0.029 Uiso 1 1 calc R . . . .
N1 N 0.6307(3) 0.5327(3) 0.6132(3) 0.0242(11) Uani 1 1 d . . . . .
N2 N 0.3993(3) 0.1917(3) 0.6026(3) 0.0227(11) Uani 1 1 d . . . . .
N3 N 0.3911(3) 0.2868(3) 0.3780(3) 0.0239(11) Uani 1 1 d . . . . .
N4 N 0.4762(3) 0.2920(3) 0.2694(2) 0.0201(10) Uani 1 1 d . . . . .
C1 C 0.4652(3) 0.3592(3) 0.4647(3) 0.0206(12) Uani 1 1 d . . . . .
C2 C 0.5168(4) 0.4281(3) 0.4831(3) 0.0249(13) Uani 1 1 d . . . . .
H2 H 0.5305 0.4671 0.4547 0.030 Uiso 1 1 calc R . . . .
C3 C 0.5492(3) 0.4419(3) 0.5420(3) 0.0229(12) Uani 1 1 d . . . . .
C4 C 0.5284(3) 0.3832(3) 0.5833(3) 0.0209(12) Uani 1 1 d . . . . .
H4 H 0.5507 0.3910 0.6232 0.025 Uiso 1 1 calc R . . . .
C5 C 0.4753(3) 0.3138(3) 0.5660(3) 0.0198(12) Uani 1 1 d . . . . .
C6 C 0.4436(3) 0.3015(3) 0.5062(3) 0.0198(11) Uani 1 1 d . . . . .
H6 H 0.4077 0.2542 0.4941 0.024 Uiso 1 1 calc R . . . .
C7 C 0.4346(3) 0.3483(3) 0.4002(3) 0.0219(12) Uani 1 1 d . . . . .
H7 H 0.4483 0.3895 0.3747 0.026 Uiso 1 1 calc R . . . .
C8 C 0.6036(4) 0.5155(3) 0.5591(3) 0.0272(14) Uani 1 1 d . . . . .
H8 H 0.6191 0.5521 0.5280 0.033 Uiso 1 1 calc R . . . .
C9 C 0.4546(3) 0.2539(3) 0.6108(3) 0.0206(12) Uani 1 1 d . . . . .
H9 H 0.4836 0.2619 0.6470 0.025 Uiso 1 1 calc R . . . .
C10 C 0.6318(4) 0.3731(4) 0.2742(3) 0.0239(13) Uani 1 1 d . . . . .
H10 H 0.6077 0.4003 0.2747 0.029 Uiso 1 1 calc R . . . .
C11 C 0.5914(3) 0.2977(3) 0.2739(3) 0.0226(12) Uani 1 1 d . . . . .
C12 C 0.5116(3) 0.2596(3) 0.2751(3) 0.0217(12) Uani 1 1 d . . . . .
H12 H 0.4859 0.2087 0.2804 0.026 Uiso 1 1 calc R . . . .
C13 C 0.3675(3) 0.2844(4) 0.3133(3) 0.0249(13) Uani 1 1 d . . . . .
H13A H 0.3844 0.3341 0.2983 0.030 Uiso 1 1 calc R . . . .
H13B H 0.3141 0.2573 0.3116 0.030 Uiso 1 1 calc R . . . .
C14 C 0.3970(3) 0.2484(4) 0.2712(3) 0.0241(13) Uani 1 1 d . . . . .
H14A H 0.3823 0.1995 0.2873 0.029 Uiso 1 1 calc R . . . .
H14B H 0.3773 0.2434 0.2283 0.029 Uiso 1 1 calc R . . . .
C15 C 0.6842(3) 0.6098(3) 0.6236(3) 0.0239(12) Uani 1 1 d . . . . .
H15A H 0.6643 0.6312 0.6531 0.029 Uiso 1 1 calc R . . . .
H15B H 0.6951 0.6364 0.5835 0.029 Uiso 1 1 calc R . . . .
C16 C 0.7534(3) 0.6157(3) 0.6511(3) 0.0218(12) Uani 1 1 d . . . . .
H16A H 0.7846 0.6649 0.6680 0.026 Uiso 1 1 calc R . . . .
H16B H 0.7409 0.5809 0.6860 0.026 Uiso 1 1 calc R . . . .
Cl1 Cl 0.0637(3) 0.2749(2) 0.0753(2) 0.0516(11) Uani 0.5 1 d . . . A 2
Cl2 Cl 0.1336(4) 0.4065(3) 0.1480(4) 0.0548(15) Uani 0.5 1 d . . . A 2
C34 C 0.1430(10) 0.3594(10) 0.0843(10) 0.048(4) Uani 0.5 1 d . . . A 2
H34A H 0.1846 0.3522 0.0916 0.057 Uiso 0.5 1 calc R . . A 2
H34B H 0.1522 0.3881 0.0454 0.057 Uiso 0.5 1 calc R . . A 2
Cl7 Cl 0.6871(2) 0.4540(2) 0.42872(19) 0.0851(10) Uani 1 1 d . . . B 3
Cl8 Cl 0.65499(19) 0.5589(2) 0.3742(2) 0.0844(10) Uani 1 1 d . . . B 3
C33 C 0.7176(9) 0.5459(8) 0.4207(8) 0.085(4) Uani 1 1 d . . . B 3
H33A H 0.7656 0.5699 0.4003 0.102 Uiso 1 1 calc R . . B 3
H33B H 0.7226 0.5678 0.4626 0.102 Uiso 1 1 calc R . . B 3
Cl3 Cl 0.1293(3) 0.3970(3) 0.1172(3) 0.0509(15) Uani 0.5 1 d . . . C 1
Cl4 Cl 0.1619(3) 0.4709(3) 0.2388(2) 0.0608(14) Uani 0.5 1 d . . . C 1
C35 C 0.1834(7) 0.4194(7) 0.1862(6) 0.025(3) Uani 0.5 1 d . U . C 1
H35A H 0.2351 0.4477 0.1745 0.030 Uiso 0.5 1 calc R . . C 1
H35B H 0.1751 0.3746 0.2072 0.030 Uiso 0.5 1 calc R . . C 1
Cl5 Cl 0.0141(6) 0.0582(6) 0.1585(6) 0.083(3) Uani 0.3333 1 d . . . D 4
Cl6 Cl 0.0000 0.0000 0.2808(5) 0.111(3) Uani 1 3 d S T P D 4
C37 C 0.0000 0.0000 0.2083(18) 0.132(13) Uani 1 3 d S T P D 4
H37A H -0.0482 -0.0406 0.1972 0.159 Uiso 0.3333 1 calc R . . D 4
H37B H 0.0345 -0.0163 0.1972 0.159 Uiso 0.3333 1 calc R . . D 4
Cl9 Cl 0.297(2) 0.656(2) 0.2927(14) 0.184(13) Uani 0.250(10) 1 d D . . . .
Cl10 Cl 0.3333 0.6667 0.4263(9) 0.184(13) Uani 0.75(3) 3 d DS T P . .
C36 C 0.356(5) 0.655(7) 0.3515(16) 0.184(13) Uani 0.250(10) 1 d D . . . .
H36A H 0.3549 0.6082 0.3496 0.220 Uiso 0.250(10) 1 calc R . . . .
H36B H 0.4056 0.6935 0.3424 0.220 Uiso 0.250(10) 1 calc R . . . .

loop_
_atom_site_aniso_label
_atom_site_aniso_U_11
_atom_site_aniso_U_22
_atom_site_aniso_U_33
_atom_site_aniso_U_23
_atom_site_aniso_U_13
_atom_site_aniso_U_12
N5 0.015(2) 0.016(2) 0.020(2) 0.0015(18) -0.0003(18) 0.0085(19)
N6 0.023(2) 0.021(2) 0.017(2) 0.0011(18) 0.0015(19) 0.014(2)
N7 0.021(2) 0.021(2) 0.023(3) 0.005(2) -0.005(2) 0.008(2)
N8 0.021(2) 0.020(2) 0.016(2) 0.0045(19) 0.0048(19) 0.011(2)
C17 0.020(3) 0.019(3) 0.022(3) 0.000(2) 0.001(2) 0.011(2)
C18 0.017(3) 0.022(3) 0.025(3) 0.004(2) 0.003(2) 0.011(2)
C19 0.018(3) 0.021(3) 0.022(3) 0.004(2) 0.000(2) 0.008(2)
C20 0.024(3) 0.019(3) 0.021(3) 0.001(2) -0.003(2) 0.010(2)
C21 0.019(3) 0.019(3) 0.016(3) 0.002(2) 0.002(2) 0.008(2)
C22 0.019(3) 0.018(3) 0.018(3) 0.002(2) 0.001(2) 0.008(2)
C23 0.019(3) 0.022(3) 0.017(3) 0.000(2) 0.002(2) 0.007(2)
C24 0.020(3) 0.021(3) 0.029(3) 0.003(2) 0.001(2) 0.012(2)
C25 0.021(3) 0.020(3) 0.019(3) 0.000(2) 0.003(2) 0.009(2)
C26 0.024(3) 0.018(3) 0.022(3) 0.006(2) 0.008(2) 0.009(2)
C27 0.019(3) 0.012(2) 0.019(3) -0.002(2) 0.003(2) 0.007(2)
C28 0.021(3) 0.020(3) 0.018(3) -0.002(2) 0.002(2) 0.013(2)
C29 0.017(2) 0.020(3) 0.018(3) -0.002(2) 0.000(2) 0.012(2)
C30 0.019(3) 0.021(3) 0.015(3) 0.001(2) 0.000(2) 0.014(2)
C31 0.017(3) 0.020(3) 0.015(3) -0.002(2) -0.002(2) 0.007(2)
C32 0.020(3) 0.022(3) 0.030(3) 0.003(2) -0.007(2) 0.010(2)
N1 0.023(3) 0.023(3) 0.020(3) -0.001(2) 0.000(2) 0.007(2)
N2 0.020(2) 0.026(3) 0.022(3) 0.001(2) 0.0000(19) 0.011(2)
N3 0.019(2) 0.032(3) 0.019(3) -0.003(2) -0.0014(19) 0.012(2)
N4 0.018(2) 0.022(2) 0.017(2) -0.0017(19) 0.0008(18) 0.008(2)
C1 0.021(3) 0.025(3) 0.017(3) 0.000(2) -0.003(2) 0.013(2)
C2 0.029(3) 0.022(3) 0.027(3) 0.001(2) -0.003(3) 0.015(3)
C3 0.023(3) 0.022(3) 0.026(3) -0.003(2) -0.001(2) 0.014(3)
C4 0.022(3) 0.029(3) 0.016(3) -0.003(2) 0.000(2) 0.016(3)
C5 0.019(3) 0.025(3) 0.016(3) -0.002(2) 0.002(2) 0.011(2)
C6 0.019(3) 0.020(3) 0.022(3) -0.003(2) -0.001(2) 0.011(2)
C7 0.027(3) 0.025(3) 0.018(3) -0.001(2) -0.005(2) 0.016(3)
C8 0.033(3) 0.020(3) 0.029(3) -0.003(3) -0.008(3) 0.014(3)
C9 0.024(3) 0.028(3) 0.015(3) -0.003(2) 0.000(2) 0.016(3)
C10 0.027(3) 0.024(3) 0.024(3) 0.001(2) -0.004(2) 0.015(3)
C11 0.018(3) 0.026(3) 0.021(3) -0.003(2) -0.005(2) 0.009(2)
C12 0.019(3) 0.020(3) 0.022(3) -0.003(2) -0.002(2) 0.006(2)
C13 0.021(3) 0.041(4) 0.015(3) -0.003(2) -0.004(2) 0.017(3)
C14 0.021(3) 0.030(3) 0.020(3) -0.003(2) -0.004(2) 0.011(3)
C15 0.022(3) 0.020(3) 0.028(3) -0.007(2) -0.005(2) 0.008(2)
C16 0.023(3) 0.023(3) 0.019(3) -0.004(2) -0.004(2) 0.011(2)
Cl1 0.055(2) 0.044(2) 0.051(2) 0.0021(18) 0.009(2) 0.022(2)
Cl2 0.049(3) 0.032(2) 0.066(4) 0.005(3) 0.024(3) 0.008(2)
C34 0.048(9) 0.040(9) 0.061(11) 0.006(8) 0.023(8) 0.026(8)
Cl7 0.084(2) 0.095(2) 0.085(2) -0.0084(18) -0.0003(17) 0.051(2)
Cl8 0.073(2) 0.079(2) 0.108(3) 0.0079(19) 0.0166(18) 0.0439(17)
C33 0.074(8) 0.078(9) 0.091(10) -0.008(8) 0.001(7) 0.029(7)
Cl3 0.048(3) 0.038(3) 0.058(3) -0.010(3) -0.025(3) 0.015(2)
Cl4 0.088(4) 0.038(2) 0.048(3) 0.0067(18) 0.023(2) 0.026(2)
C35 0.024(3) 0.025(3) 0.025(3) 0.0011(14) -0.0008(14) 0.0126(18)
Cl5 0.062(5) 0.069(5) 0.114(9) 0.002(5) -0.013(5) 0.031(5)
Cl6 0.076(2) 0.076(2) 0.183(9) 0.000 0.000 0.0378(12)
C37 0.15(2) 0.15(2) 0.10(3) 0.000 0.000 0.073(11)
Cl9 0.28(3) 0.21(2) 0.170(14) 0.086(19) 0.081(19) 0.20(3)
Cl10 0.28(3) 0.21(2) 0.170(14) 0.086(19) 0.081(19) 0.20(3)
C36 0.28(3) 0.21(2) 0.170(14) 0.086(19) 0.081(19) 0.20(3)

loop_
_atom_type_symbol
_atom_type_description
_atom_type_scat_dispersion_real
_atom_type_scat_dispersion_imag
_atom_type_scat_source
C C 0.0030 0.0020 'International Tables Vol C Tables 4.2.6.8 and 6.1.1.4'
H H 0.0000 0.0000 'International Tables Vol C Tables 4.2.6.8 and 6.1.1.4'
Cl Cl 0.1420 0.1500 'International Tables Vol C Tables 4.2.6.8 and 6.1.1.4'
N N 0.0060 0.0030 'International Tables Vol C Tables 4.2.6.8 and 6.1.1.4'

loop_
_geom_angle_atom_site_label_1
_geom_angle_atom_site_label_2
_geom_angle_atom_site_label_3
_geom_angle
_geom_angle_site_symmetry_1
_geom_angle_site_symmetry_3
C29 N5 C28 116.3(5) . .
C23 N6 C27 116.5(5) . .
C24 N7 C32 116.7(6) . .
C25 N8 C26 117.4(5) . .
C18 C17 C23 122.3(5) . .
C22 C17 C18 119.2(6) . .
C22 C17 C23 118.5(5) . .
C17 C18 H18 120.0 . .
C19 C18 C17 119.9(5) . .
C19 C18 H18 120.0 . .
C18 C19 C20 120.3(5) . .
C18 C19 C24 119.7(5) . .
C20 C19 C24 120.1(6) . .
C19 C20 H20 119.7 . .
C21 C20 C19 120.5(6) . .
C21 C20 H20 119.7 . .
C20 C21 C22 118.7(5) . .
C20 C21 C25 120.2(5) . .
C22 C21 C25 121.1(5) . .
C17 C22 C21 121.5(6) . .
C17 C22 H22 119.3 . .
C21 C22 H22 119.3 . .
N6 C23 C17 123.3(6) . .
N6 C23 H23 118.4 . .
C17 C23 H23 118.4 . .
N7 C24 C19 121.5(6) . .
N7 C24 H24 119.3 . .
C19 C24 H24 119.3 . .
N8 C25 C21 121.0(5) . .
N8 C25 H25 119.5 . .
C21 C25 H25 119.5 . .
N8 C26 H26A 109.8 . .
N8 C26 H26B 109.8 . .
N8 C26 C32 109.5(5) . 3_565
H26A C26 H26B 108.2 . .
C32 C26 H26A 109.8 3_565 .
C32 C26 H26B 109.8 3_565 .
N6 C27 H27A 109.6 . .
N6 C27 H27B 109.6 . .
N6 C27 C28 110.2(4) . .
H27A C27 H27B 108.1 . .
C28 C27 H27A 109.6 . .
C28 C27 H27B 109.6 . .
N5 C28 C27 111.0(4) . .
N5 C28 H28A 109.4 . .
N5 C28 H28B 109.4 . .
C27 C28 H28A 109.4 . .
C27 C28 H28B 109.4 . .
H28A C28 H28B 108.0 . .
N5 C29 H29 118.6 . .
N5 C29 C30 122.9(5) . .
C30 C29 H29 118.6 . .
C31 C30 C29 121.5(5) . .
C31 C30 C29 119.4(5) 2_665 .
C31 C30 C31 119.1(5) 2_665 .
C30 C31 C30 120.9(5) 3_565 .
C30 C31 H31 119.5 3_565 .
C30 C31 H31 119.5 . .
N7 C32 C26 111.1(5) . 2_665
N7 C32 H32A 109.4 . .
N7 C32 H32B 109.4 . .
C26 C32 H32A 109.4 2_665 .
C26 C32 H32B 109.4 2_665 .
H32A C32 H32B 108.0 . .
C8 N1 C15 116.8(6) . .
C9 N2 C16 116.8(5) . 2_655
C7 N3 C13 116.9(6) . .
C12 N4 C14 117.7(5) . .
C2 C1 C6 119.8(6) . .
C2 C1 C7 118.8(6) . .
C6 C1 C7 121.4(6) . .
C1 C2 H2 119.1 . .
C1 C2 C3 121.8(6) . .
C3 C2 H2 119.1 . .
C2 C3 C4 118.2(6) . .
C2 C3 C8 119.8(6) . .
C4 C3 C8 122.0(6) . .
C3 C4 H4 119.7 . .
C5 C4 C3 120.7(6) . .
C5 C4 H4 119.7 . .
C4 C5 C6 119.9(6) . .
C4 C5 C9 119.0(5) . .
C6 C5 C9 121.1(5) . .
C1 C6 C5 119.6(6) . .
C1 C6 H6 120.2 . .
C5 C6 H6 120.2 . .
N3 C7 C1 123.1(6) . .
N3 C7 H7 118.5 . .
C1 C7 H7 118.5 . .
N1 C8 C3 123.1(6) . .
N1 C8 H8 118.4 . .
C3 C8 H8 118.4 . .
N2 C9 C5 122.4(5) . .
N2 C9 H9 118.8 . .
C5 C9 H9 118.8 . .
C11 C10 H10 119.6 . .
C11 C10 H10 119.6 3_665 .
C11 C10 C11 120.8(6) 3_665 .
C10 C11 C10 119.2(6) 2_655 .
C10 C11 C12 120.8(6) . .
C10 C11 C12 119.9(6) 2_655 .
N4 C12 C11 122.7(6) . .
N4 C12 H12 118.7 . .
C11 C12 H12 118.7 . .
N3 C13 H13A 109.5 . .
N3 C13 H13B 109.5 . .
N3 C13 C14 110.7(5) . .
H13A C13 H13B 108.1 . .
C14 C13 H13A 109.5 . .
C14 C13 H13B 109.5 . .
N4 C14 C13 109.5(5) . .
N4 C14 H14A 109.8 . .
N4 C14 H14B 109.8 . .
C13 C14 H14A 109.8 . .
C13 C14 H14B 109.8 . .
H14A C14 H14B 108.2 . .
N1 C15 H15A 109.9 . .
N1 C15 H15B 109.9 . .
N1 C15 C16 109.0(5) . .
H15A C15 H15B 108.3 . .
C16 C15 H15A 109.9 . .
C16 C15 H15B 109.9 . .
N2 C16 C15 110.2(5) 3_665 .
N2 C16 H16A 109.6 3_665 .
N2 C16 H16B 109.6 3_665 .
C15 C16 H16A 109.6 . .
C15 C16 H16B 109.6 . .
H16A C16 H16B 108.1 . .
Cl1 C34 H34A 109.6 . .
Cl1 C34 H34B 109.6 . .
Cl2 C34 Cl1 110.1(9) . .
Cl2 C34 H34A 109.6 . .
Cl2 C34 H34B 109.6 . .
H34A C34 H34B 108.1 . .
Cl7 C33 Cl8 110.0(8) . .
Cl7 C33 H33A 109.7 . .
Cl7 C33 H33B 109.7 . .
Cl8 C33 H33A 109.7 . .
Cl8 C33 H33B 109.7 . .
H33A C33 H33B 108.2 . .
Cl3 C35 Cl4 110.6(7) . .
Cl3 C35 H35A 109.5 . .
Cl3 C35 H35B 109.5 . .
Cl4 C35 H35A 109.5 . .
Cl4 C35 H35B 109.5 . .
H35A C35 H35B 108.1 . .
Cl5 C37 H37A 103.9 . .
Cl5 C37 H37B 103.9 . .
Cl6 C37 Cl5 133.3(12) . .
Cl6 C37 H37A 103.9 . .
Cl6 C37 H37B 103.9 . .
H37A C37 H37B 105.4 . .
C36 Cl9 C36 38(3) 2_665 .
C36 Cl10 C36 38(3) 3_565 .
C36 Cl10 C36 38(3) 2_665 3_565
C36 Cl10 C36 38(3) 2_665 .
Cl9 C36 H36A 108.8 . .
Cl9 C36 H36B 108.8 . .
Cl10 C36 Cl9 114(3) . .
Cl10 C36 H36A 108.8 . .
Cl10 C36 H36B 108.8 . .
H36A C36 H36B 107.7 . .

loop_
_geom_bond_atom_site_label_1
_geom_bond_atom_site_label_2
_geom_bond_distance
_geom_bond_site_symmetry_2
N5 C28 1.466(7) .
N5 C29 1.268(8) .
N6 C23 1.261(8) .
N6 C27 1.460(8) .
N7 C24 1.279(9) .
N7 C32 1.455(8) .
N8 C25 1.266(8) .
N8 C26 1.461(8) .
C17 C18 1.405(9) .
C17 C22 1.392(9) .
C17 C23 1.475(9) .
C18 H18 0.9500 .
C18 C19 1.392(9) .
C19 C20 1.398(9) .
C19 C24 1.492(8) .
C20 H20 0.9500 .
C20 C21 1.396(8) .
C21 C22 1.400(8) .
C21 C25 1.474(8) .
C22 H22 0.9500 .
C23 H23 0.9500 .
C24 H24 0.9500 .
C25 H25 0.9500 .
C26 H26A 0.9900 .
C26 H26B 0.9900 .
C26 C32 1.516(9) 3_565
C27 H27A 0.9900 .
C27 H27B 0.9900 .
C27 C28 1.518(8) .
C28 H28A 0.9900 .
C28 H28B 0.9900 .
C29 H29 0.9500 .
C29 C30 1.475(7) .
C30 C31 1.381(8) 2_665
C30 C31 1.422(8) .
C31 C30 1.381(8) 3_565
C31 H31 0.9500 .
C32 C26 1.516(9) 2_665
C32 H32A 0.9900 .
C32 H32B 0.9900 .
N1 C8 1.259(9) .
N1 C15 1.480(8) .
N2 C9 1.276(9) .
N2 C16 1.460(8) 2_655
N3 C7 1.265(8) .
N3 C13 1.460(8) .
N4 C12 1.263(8) .
N4 C14 1.470(8) .
C1 C2 1.385(9) .
C1 C6 1.397(9) .
C1 C7 1.490(8) .
C2 H2 0.9500 .
C2 C3 1.393(10) .
C3 C4 1.411(9) .
C3 C8 1.461(9) .
C4 H4 0.9500 .
C4 C5 1.394(9) .
C5 C6 1.405(9) .
C5 C9 1.478(9) .
C6 H6 0.9500 .
C7 H7 0.9500 .
C8 H8 0.9500 .
C9 H9 0.9500 .
C10 H10 0.9500 .
C10 C11 1.382(9) 3_665
C10 C11 1.400(9) .
C11 C10 1.382(9) 2_655
C11 C12 1.479(8) .
C12 H12 0.9500 .
C13 H13A 0.9900 .
C13 H13B 0.9900 .
C13 C14 1.512(9) .
C14 H14A 0.9900 .
C14 H14B 0.9900 .
C15 H15A 0.9900 .
C15 H15B 0.9900 .
C15 C16 1.538(9) .
C16 N2 1.460(8) 3_665
C16 H16A 0.9900 .
C16 H16B 0.9900 .
Cl1 C34 1.77(2) .
Cl2 C34 1.761(19) .
C34 H34A 0.9900 .
C34 H34B 0.9900 .
Cl7 C33 1.742(17) .
Cl8 C33 1.797(18) .
C33 H33A 0.9900 .
C33 H33B 0.9900 .
Cl3 C35 1.782(14) .
Cl4 C35 1.787(14) .
C35 H35A 0.9900 .
C35 H35B 0.9900 .
Cl5 C37 1.55(3) .
Cl6 C37 1.55(4) .
C37 H37A 0.9900 .
C37 H37B 0.9900 .
Cl9 C36 1.78(3) .
Cl9 C36 1.60(9) 2_665
Cl10 C36 1.72(3) 2_665
Cl10 C36 1.72(3) 3_565
Cl10 C36 1.72(3) .
C36 H36A 0.9900 .
C36 H36B 0.9900 .

loop_
_geom_torsion_atom_site_label_1
_geom_torsion_atom_site_label_2
_geom_torsion_atom_site_label_3
_geom_torsion_atom_site_label_4
_geom_torsion
_geom_torsion_site_symmetry_1
_geom_torsion_site_symmetry_4
N5 C29 C30 C31 -169.7(6) . 2_665
N5 C29 C30 C31 8.2(9) . .
N6 C27 C28 N5 -68.0(6) . .
C17 C18 C19 C20 0.2(9) . .
C17 C18 C19 C24 -179.1(5) . .
C18 C17 C22 C21 -0.2(9) . .
C18 C17 C23 N6 3.7(9) . .
C18 C19 C20 C21 -0.6(9) . .
C18 C19 C24 N7 -172.0(6) . .
C19 C20 C21 C22 0.6(9) . .
C19 C20 C21 C25 -178.8(5) . .
C20 C19 C24 N7 8.7(9) . .
C20 C21 C22 C17 -0.2(9) . .
C20 C21 C25 N8 179.0(6) . .
C22 C17 C18 C19 0.2(9) . .
C22 C17 C23 N6 -176.9(6) . .
C22 C21 C25 N8 -0.4(9) . .
C23 N6 C27 C28 125.1(6) . .
C23 C17 C18 C19 179.7(5) . .
C23 C17 C22 C21 -179.7(5) . .
C24 N7 C32 C26 120.8(6) . 2_665
C24 C19 C20 C21 178.7(5) . .
C25 N8 C26 C32 131.0(6) . 3_565
C25 C21 C22 C17 179.2(5) . .
C26 N8 C25 C21 178.3(5) . .
C27 N6 C23 C17 179.1(5) . .
C28 N5 C29 C30 178.5(5) . .
C29 N5 C28 C27 115.1(6) . .
C29 C30 C31 C30 -178.6(4) . 3_565
C31 C30 C31 C30 -0.7(11) 2_665 3_565
C32 N7 C24 C19 -178.9(5) . .
N1 C15 C16 N2 73.2(6) . 3_665
N3 C13 C14 N4 -64.2(7) . .
C1 C2 C3 C4 0.3(10) . .
C1 C2 C3 C8 179.8(6) . .
C2 C1 C6 C5 -1.0(9) . .
C2 C1 C7 N3 174.9(6) . .
C2 C3 C4 C5 -1.8(9) . .
C2 C3 C8 N1 174.1(7) . .
C3 C4 C5 C6 1.9(9) . .
C3 C4 C5 C9 -179.5(5) . .
C4 C3 C8 N1 -6.4(10) . .
C4 C5 C6 C1 -0.5(9) . .
C4 C5 C9 N2 168.6(6) . .
C6 C1 C2 C3 1.0(10) . .
C6 C1 C7 N3 -4.4(10) . .
C6 C5 C9 N2 -12.8(9) . .
C7 N3 C13 C14 112.3(7) . .
C7 C1 C2 C3 -178.2(6) . .
C7 C1 C6 C5 178.2(6) . .
C8 N1 C15 C16 -127.1(6) . .
C8 C3 C4 C5 178.7(6) . .
C9 C5 C6 C1 -179.0(5) . .
C10 C11 C12 N4 8.2(10) . .
C10 C11 C12 N4 -173.8(6) 2_655 .
C11 C10 C11 C10 1.1(13) 3_665 2_655
C11 C10 C11 C12 179.2(4) 3_665 .
C12 N4 C14 C13 134.6(6) . .
C13 N3 C7 C1 -178.0(6) . .
C14 N4 C12 C11 179.8(6) . .
C15 N1 C8 C3 -178.9(6) . .
C16 N2 C9 C5 -178.9(5) 2_655 .
C36 Cl9 C36 Cl10 51(3) 2_665 .
C36 Cl10 C36 Cl9 17(5) 3_565 .
C36 Cl10 C36 Cl9 -47(5) 2_665 .
